data_2004609
loop_
_publ_author_name
'Baggio, R.'
'Baggio, S.'
'Pardo, M. I.'
'Capparelli, M. V.'

_publ_section_title
;
 Narceine Hydrochloride Trihydrate
;
_journal_issue 3
_journal_name_full 'Acta Crystallographica Section C'
_journal_page_first 703
_journal_page_last 705
_journal_paper_doi 10.1107/S0108270195012479
_journal_volume 52
_journal_year 1996
_chemical_formula_moiety 'C23 H27 N1 O8,H1 Cl1,3H2 O1'
_chemical_formula_sum 'C23 H34 Cl N O11'
_chemical_formula_weight 535.96
_chemical_name_common 'narceine hydrochloride'
_chemical_name_systematic
;
N,N-Dimethyl-2-[5-(2-carboxy-3,4-dimethoxybenzoylmethyl)-4-methoxy-1,3-
benzodioxol-6-yl]ethylammonium Chloride (Narceine) Trihydrate
;
_space_group_IT_number 2
_symmetry_cell_setting triclinic
_symmetry_space_group_name_Hall '-P 1'
_symmetry_space_group_name_H-M 'P -1'
_cell_angle_alpha 100.89(3)
_cell_angle_beta 114.89(3)
_cell_angle_gamma 77.51(3)
_cell_formula_units_Z 2
_cell_length_a 11.805(4)
_cell_length_b 12.428(3)
_cell_length_c 10.021(4)
_cell_measurement_reflns_used 25
_cell_measurement_temperature 293(2)
_cell_measurement_theta_max 19.0
_cell_measurement_theta_min 17.3
_cell_volume 1294.1(8)
_computing_cell_refinement 'MSC/AFC Diffractometer Control Software'
_computing_data_collection
;MSC/AFC Diffractometer Control Software (Molecule Structure Corporation,
 1993)
;
_computing_data_reduction 'MSC/AFC Diffractometer Control Software'
_computing_molecular_graphics 'XP  SHELXTL/PC'
_computing_publication_material 'CIFTAB SHELXL93, PARST (Nardelli,1983)'
_computing_structure_refinement 'SHELXL93 (Sheldrick, 1993)'
_computing_structure_solution 'XS SHELXTL/PC (Sheldrick,1991)'
_diffrn_ambient_temperature 293(2)
_diffrn_measurement_device 'Rigaku AFC7S'
_diffrn_measurement_method \w-2\q
_diffrn_radiation_monochromator graphite
_diffrn_radiation_source 'fine-focus sealed tube'
_diffrn_radiation_type MoK\a
_diffrn_radiation_wavelength 0.71073
_diffrn_reflns_av_R_equivalents 0.0449
_diffrn_reflns_av_sigmaI/netI 0.0342
_diffrn_reflns_limit_h_max 14
_diffrn_reflns_limit_h_min 0
_diffrn_reflns_limit_k_max 14
_diffrn_reflns_limit_k_min -14
_diffrn_reflns_limit_l_max 10
_diffrn_reflns_limit_l_min -11
_diffrn_reflns_number 4846
_diffrn_reflns_theta_max 25.28
_diffrn_reflns_theta_min 2.25
_diffrn_standards_decay_% 0
_diffrn_standards_interval_count 150
_diffrn_standards_number 3
_exptl_absorpt_coefficient_mu 0.207
_exptl_absorpt_correction_type none
_exptl_crystal_colour colorless
_exptl_crystal_density_diffrn 1.376
_exptl_crystal_description prism
_exptl_crystal_F_000 568
_exptl_crystal_size_max 0.40
_exptl_crystal_size_mid 0.32
_exptl_crystal_size_min 0.30
_refine_diff_density_max 0.369
_refine_diff_density_min -0.420
_refine_ls_extinction_coef 0.006(2)
_refine_ls_extinction_method 'SHELXL93 (Sheldrick, 1993)'
_refine_ls_goodness_of_fit_all 1.026
_refine_ls_goodness_of_fit_obs 1.103
_refine_ls_hydrogen_treatment
;
Hydrogen atoms from water molecules refined with constrained
distance to oxygen. Hydrogen atoms defined by the structure,
placed at calculated positions and allowed to ride on the host
atom.
;
_refine_ls_matrix_type full
_refine_ls_number_parameters 328
_refine_ls_number_reflns 4571
_refine_ls_number_restraints 11
_refine_ls_restrained_S_all 1.028
_refine_ls_restrained_S_obs 1.104
_refine_ls_R_factor_all 0.0876
_refine_ls_R_factor_obs 0.0485
_refine_ls_shift/esd_max 0.022
_refine_ls_shift/esd_mean 0.003
_refine_ls_structure_factor_coef Fsqd
_refine_ls_weighting_details 'w=1/[\s^2^(Fo^2^)+(0.0757P)^2^+0.7150P] where P=(Fo^2^+2Fc^2^)/3'
_refine_ls_weighting_scheme calc
_refine_ls_wR_factor_all 0.1627
_refine_ls_wR_factor_obs 0.1366
_reflns_number_observed 2899
_reflns_number_total 4572
_reflns_observed_criterion >2sigma(I)
_cod_data_source_file ha1145.cif
_cod_data_source_block narce
_cod_depositor_comments
;
The following automatic conversions were performed:
'_symmetry_cell_setting' value 'Triclinic' changed to 'triclinic'
according to '/home/saulius/struct/CIF-dictionaries/cif_core.dic'
dictionary named 'cif_core.dic' version 2.4.1 from 2010-06-29.

Automatic conversion script
Id: cif_fix_enum 1527 2010-12-29 10:47:43Z saulius 

The following automatic conversions were performed:

'_symmetry_cell_setting' value 'Triclinic' changed to 'triclinic'
according to /home/saulius/struct/CIF-dictionaries/cif_core.dic
dictionary named 'cif_core.dic' version 2.4.1 from
2010-06-29.

'_geom_bond_publ_flag' value 'Y' changed to 'y'
according to /home/saulius/struct/CIF-dictionaries/cif_core.dic
dictionary named 'cif_core.dic' version 2.4.1 from 2010-06-29 (34
times).

'_geom_angle_publ_flag' value 'N' changed to 'n' according
to /home/saulius/struct/CIF-dictionaries/cif_core.dic dictionary
named 'cif_core.dic' version 2.4.1 from 2010-06-29 (48
times).

'_geom_torsion_publ_flag' value 'N' changed to 'n' according
to /home/saulius/struct/CIF-dictionaries/cif_core.dic dictionary
named 'cif_core.dic' version 2.4.1 from 2010-06-29 (66 times).

Automatic conversion script
Id: cif_fix_values 1715 2011-07-08 13:25:40Z adriana 

The following automatic conversions were performed:

'_refine_ls_weighting_scheme' value 'calc
w=1/[\s^2^(Fo^2^)+(0.0757P)^2^+0.7150P] where P=(Fo^2^+2Fc^2^)/3' was
changed to 'calc'. New tag '_refine_ls_weighting_details' was
created. The value of the new tag was set to
'w=1/[\s^2^(Fo^2^)+(0.0757P)^2^+0.7150P] where P=(Fo^2^+2Fc^2^)/3'.

Automatic conversion script
Id: cif_fix_values 3143 2015-03-26 13:38:13Z robertas 
;
_cod_original_cell_volume 1294.0(7)
_cod_database_code 2004609

loop_
_symmetry_equiv_pos_as_xyz
'x, y, z'
'-x, -y, -z'

loop_
_atom_site_aniso_label
_atom_site_aniso_U_11
_atom_site_aniso_U_22
_atom_site_aniso_U_33
_atom_site_aniso_U_12
_atom_site_aniso_U_13
_atom_site_aniso_U_23
Cl 0.0608(5) 0.0782(6) 0.0669(6) -0.0111(4) 0.0072(4) -0.0002(4)
O1 0.0598(12) 0.0519(11) 0.0361(10) -0.0037(9) 0.0194(9) 0.0115(8)
O2 0.0595(13) 0.0619(13) 0.0426(11) -0.0204(10) 0.0132(10) -0.0010(9)
O3 0.082(2) 0.0518(13) 0.0602(13) -0.0181(11) 0.0281(12) 0.0131(10)
O4 0.0576(15) 0.087(2) 0.091(2) -0.0184(13) 0.0332(13) 0.0125(14)
O5 0.0514(13) 0.0615(14) 0.0676(14) 0.0021(10) 0.0112(11) 0.0073(11)
O6 0.0564(14) 0.0705(15) 0.0549(13) -0.0002(11) 0.0000(11) -0.0006(11)
O7 0.086(2) 0.0570(13) 0.0699(15) -0.0139(12) 0.0421(13) -0.0091(11)
O8 0.106(2) 0.077(2) 0.0420(12) -0.0522(15) 0.0137(12) 0.0098(11)
N 0.0446(14) 0.0522(15) 0.071(2) -0.0066(11) 0.0101(13) 0.0097(13)
C1 0.052(2) 0.048(2) 0.0384(15) -0.0045(13) 0.0147(13) 0.0138(12)
C2 0.061(2) 0.049(2) 0.040(2) -0.0039(14) 0.0139(14) 0.0062(13)
C3 0.053(2) 0.050(2) 0.041(2) -0.0043(14) 0.0052(13) 0.0100(13)
C4 0.050(2) 0.043(2) 0.051(2) -0.0020(13) 0.0140(13) 0.0156(13)
C5 0.067(2) 0.0391(15) 0.041(2) -0.0078(13) 0.0214(14) 0.0072(12)
C6 0.055(2) 0.047(2) 0.0353(14) -0.0110(13) 0.0135(12) 0.0135(12)
C7 0.061(2) 0.057(2) 0.0367(14) -0.0183(14) 0.0134(13) 0.0091(13)
C8 0.054(2) 0.048(2) 0.0382(15) -0.0096(13) 0.0160(13) 0.0079(12)
C9 0.048(2) 0.0418(14) 0.0376(14) -0.0054(12) 0.0170(12) 0.0074(11)
C10 0.0439(15) 0.0393(14) 0.0396(14) -0.0043(11) 0.0156(12) 0.0084(11)
C11 0.0450(15) 0.0444(15) 0.0367(14) -0.0012(12) 0.0171(12) 0.0105(11)
C12 0.0425(15) 0.0435(15) 0.0406(15) -0.0034(12) 0.0146(12) 0.0025(12)
C13 0.052(2) 0.050(2) 0.046(2) -0.0142(13) 0.0196(13) 0.0053(13)
C14 0.054(2) 0.048(2) 0.0431(15) -0.0088(13) 0.0219(13) 0.0088(12)
C15 0.059(2) 0.076(2) 0.072(2) -0.015(2) 0.009(2) 0.011(2)
C16 0.053(2) 0.061(2) 0.050(2) -0.0045(14) 0.0190(14) 0.0137(14)
C17 0.044(2) 0.051(2) 0.060(2) -0.0008(13) 0.0177(14) 0.0115(14)
C18 0.060(2) 0.092(3) 0.110(3) 0.007(2) 0.033(2) -0.020(3)
C19 0.061(2) 0.072(3) 0.135(4) -0.002(2) 0.009(2) 0.054(3)
C20 0.097(3) 0.108(3) 0.077(3) -0.010(3) 0.049(2) -0.017(2)
C21 0.062(2) 0.054(2) 0.0364(15) -0.0172(15) 0.0180(13) 0.0043(12)
C22 0.074(2) 0.072(2) 0.051(2) -0.004(2) 0.036(2) 0.006(2)
C23 0.078(2) 0.070(2) 0.063(2) -0.034(2) 0.022(2) -0.009(2)
O1w 0.098(2) 0.107(2) 0.136(3) -0.010(2) 0.048(2) 0.027(2)
O2w 0.087(2) 0.191(4) 0.132(3) 0.043(2) 0.043(2) 0.096(3)
O3w 0.194(5) 0.146(4) 0.140(4) -0.021(3) 0.036(3) 0.054(3)

loop_
_atom_site_label
_atom_site_occupancy
_atom_site_fract_x
_atom_site_fract_y
_atom_site_fract_z
_atom_site_U_iso_or_equiv
_atom_site_thermal_displace_type
_atom_site_calc_flag
_atom_site_refinement_flags
_atom_site_type_symbol
Cl 1 .12247(8) .33927(8) .36092(10) .0760(3) Uani d . Cl
O1 1 .3174(2) .1498(2) -0.1724(2) .0490(5) Uani d . O
O2 1 .1758(2) .0031(2) -0.1886(2) .0563(5) Uani d . O
O3 1 .4191(2) .3614(2) .0688(2) .0625(6) Uani d D O
H3 1 .3548(2) .3818(2) .1037(2) .080 Uiso d RD H
O4 1 .5718(2) .2205(2) .0967(3) .0757(7) Uani d . O
O5 1 .9111(2) .1658(2) .8530(3) .0662(6) Uani d . O
O6 1 .8645(2) .3143(2) 1.0087(2) .0710(7) Uani d . O
O7 1 .7119(2) .0813(2) .5716(3) .0688(6) Uani d . O
O8 1 .4999(3) .2965(2) .3667(2) .0736(7) Uani d . O
N 1 .2580(2) .5306(2) .5703(3) .0602(7) Uani d . N
H0A 1 .2062(2) .4799(2) .5205(3) .080 Uiso d R H
C1 1 .5409(3) .3118(2) .7360(3) .0468(7) Uani d . C
C2 1 .6379(3) .3488(2) .8631(3) .0528(7) Uani d . C
H2A 1 .6214(3) .4096(2) .9307(3) .080 Uiso d R H
C3 1 .7570(3) .2960(2) .8878(3) .0522(7) Uani d . C
C4 1 .7845(3) .2087(2) .7937(3) .0492(7) Uani d . C
C5 1 .6917(3) .1706(2) .6675(3) .0490(7) Uani d . C
C6 1 .5672(3) .2229(2) .6388(3) .0456(7) Uani d . C
C7 1 .4656(3) .1786(3) .5019(3) .0517(7) Uani d . C
H7A 1 .3868(3) .1992(3) .5134(3) .080 Uiso d R H
H7B 1 .4840(3) .0991(3) .4921(3) .080 Uiso d R H
C8 1 .4504(3) .2186(2) .3614(3) .0467(7) Uani d . C
C9 1 .3749(3) .1622(2) .2190(3) .0423(6) Uani d . C
C10 1 .3802(2) .1835(2) .0886(3) .0410(6) Uani d . C
C11 1 .3118(3) .1289(2) -.0444(3) .0418(6) Uani d . C
C12 1 .2370(3) .0523(2) -.0526(3) .0437(6) Uani d . C
C13 1 .2310(3) .0325(2) .0759(3) .0483(7) Uani d . C
H13A 1 .1794(3) -.0191(2) .0718(3) .080 Uiso d R H
C14 1 .2992(3) .0870(2) .2084(3) .0467(7) Uani d . C
H14A 1 .2946(3) .0729(2) .2968(3) .080 Uiso d R H
C15 1 .9631(3) .2493(3) .9693(4) .0735(10) Uani d . C
H15A 1 1.0002(3) .2954(3) .9370(4) .080 Uiso d R H
H15B 1 1.0279(3) .2157(3) 1.0534(4) .080 Uiso d R H
C16 1 .4111(3) .3758(3) .7072(3) .0547(7) Uani d . C
H16A 1 .4033(3) .4047(3) .7993(3) .080 Uiso d R H
H16B 1 .3488(3) .3279(3) .6528(3) .080 Uiso d R H
C17 1 .3897(3) .4702(2) .6190(3) .0531(7) Uani d . C
H17A 1 .4472(3) .5213(2) .6785(3) .080 Uiso d R H
H17B 1 .4083(3) .4410(2) .5334(3) .080 Uiso d R H
C18 1 .2224(4) .5869(4) .6939(5) .0947(14) Uani d . C
H18A 1 .1358(4) .6219(4) .6552(5) .080 Uiso d R H
H18B 1 .2324(4) .5333(4) .7571(5) .080 Uiso d R H
H18C 1 .2756(4) .6420(4) .7497(5) .080 Uiso d R H
C19 1 .2377(4) .6086(3) .4640(5) .0951(15) Uani d . C
H19A 1 .1511(4) .6436(3) .4276(5) .080 Uiso d R H
H19B 1 .2917(4) .6641(3) .5131(5) .080 Uiso d R H
H19C 1 .2574(4) .5686(3) .3827(5) .080 Uiso d R H
C20 1 .8158(4) .0728(4) .5343(5) .0942(13) Uani d . C
H20A 1 .8284(4) .0010(4) .4823(5) .080 Uiso d R H
H20B 1 .8000(4) .1291(4) .4721(5) .080 Uiso d R H
H20C 1 .8902(4) .0826(4) .6228(5) .080 Uiso d R H
C21 1 .4668(3) .2569(3) .0878(3) .0500(7) Uani d . C
C22 1 .4071(3) .0682(3) -0.2158(4) .0629(9) Uani d . C
H22A 1 .3987(3) .0795(3) -0.3120(4) .080 Uiso d R H
H22B 1 .4915(3) .0758(3) -0.1453(4) .080 Uiso d R H
H22C 1 .3908(3) -.0049(3) -0.2190(4) .080 Uiso d R H
C23 1 .1136(4) -.0868(3) -0.1989(4) .0710(10) Uani d . C
H23A 1 .0779(4) -0.1179(3) -0.3004(4) .080 Uiso d R H
H23B 1 .1736(4) -0.1427(3) -0.1401(4) .080 Uiso d R H
H23C 1 .0475(4) -.0602(3) -0.1634(4) .080 Uiso d R H
O1w 1 .2084(3) .4252(3) .1085(4) .1121(11) Uani d D O
H1wa 1 .1511(3) .4071(3) .1403(4) .050 Uiso d RD H
H1wb 1 .1596(3) .4294(3) .0025(4) .050 Uiso d RD H
O2w 1 .0808(3) .2641(3) -0.3758(4) .1364(15) Uani d D O
H2wa 1 .1579(3) .2301(3) -0.3086(4) .050 Uiso d RD H
H2wb 1 .0953(3) .2697(3) -0.4594(4) .050 Uiso d RD H
O3w 1 .0512(5) .4476(4) -0.1732(5) .166(2) Uani d D O
H3wa 1 -.0192(5) .5049(4) -0.1889(5) .050 Uiso d RD H
H3wb 1 .0706(5) .4463(4) -0.2585(5) .050 Uiso d RD H

loop_
_atom_type_symbol
_atom_type_description
_atom_type_scat_dispersion_real
_atom_type_scat_dispersion_imag
_atom_type_scat_source
C C 0.0033 0.0016 'International Tables Vol C Tables 4.2.6.8 and 6.1.1.4'
H H 0.0000 0.0000 'International Tables Vol C Tables 4.2.6.8 and 6.1.1.4'
O O 0.0106 0.0060 'International Tables Vol C Tables 4.2.6.8 and 6.1.1.4'
N N 0.0061 0.0033 'International Tables Vol C Tables 4.2.6.8 and 6.1.1.4'
Cl Cl 0.1484 0.1585 'International Tables Vol C Tables 4.2.6.8 and 6.1.1.4'

loop_
_geom_angle_atom_site_label_1
_geom_angle_atom_site_label_2
_geom_angle_atom_site_label_3
_geom_angle
_geom_angle_publ_flag
C11 O1 C22 112.5(2) n
C12 O2 C23 117.1(2) n
C4 O5 C15 102.8(2) n
C3 O6 C15 104.0(2) n
C5 O7 C20 118.0(3) n
C18 N C19 111.7(3) n
C18 N C17 113.7(3) n
C19 N C17 109.9(3) n
C2 C1 C6 120.4(3) n
C2 C1 C16 116.1(3) n
C6 C1 C16 123.4(3) n
C3 C2 C1 117.3(3) n
C2 C3 O6 127.1(3) n
C2 C3 C4 123.0(3) n
O6 C3 C4 109.8(3) n
C5 C4 C3 121.2(3) n
C5 C4 O5 128.5(3) n
C3 C4 O5 110.2(3) n
C4 C5 O7 124.2(3) n
C4 C5 C6 117.3(3) n
O7 C5 C6 118.4(3) n
C1 C6 C5 120.8(3) n
C1 C6 C7 122.3(3) n
C5 C6 C7 116.9(3) n
C6 C7 C8 114.4(2) n
O8 C8 C9 120.8(2) n
O8 C8 C7 120.4(3) n
C9 C8 C7 118.8(2) n
C14 C9 C10 118.7(2) n
C14 C9 C8 122.0(2) n
C10 C9 C8 119.3(2) n
C11 C10 C9 119.3(2) n
C11 C10 C21 117.1(2) n
C9 C10 C21 123.4(2) n
C10 C11 O1 119.2(2) n
C10 C11 C12 121.1(2) n
O1 C11 C12 119.8(2) n
O2 C12 C13 125.0(3) n
O2 C12 C11 115.5(2) n
C13 C12 C11 119.4(2) n
C14 C13 C12 119.5(3) n
C13 C14 C9 122.0(3) n
O6 C15 O5 108.5(3) n
C1 C16 C17 109.0(2) n
N C17 C16 112.8(3) n
O4 C21 O3 121.3(3) n
O4 C21 C10 121.6(3) n
O3 C21 C10 117.0(3) n

loop_
_geom_bond_atom_site_label_1
_geom_bond_atom_site_label_2
_geom_bond_distance
_geom_bond_publ_flag
O1 C11 1.387(3) y
O1 C22 1.448(4) y
O2 C12 1.342(3) y
O2 C23 1.429(4) y
O3 C21 1.315(4) y
O4 C21 1.195(4) y
O5 C4 1.378(4) y
O5 C15 1.425(4) y
O6 C3 1.362(3) y
O6 C15 1.423(4) y
O7 C5 1.374(4) y
O7 C20 1.404(5) y
O8 C8 1.217(3) y
N C18 1.478(5) y
N C19 1.485(5) y
N C17 1.488(4) y
C1 C2 1.387(4) y
C1 C6 1.402(4) y
C1 C16 1.500(4) y
C2 C3 1.357(4) y
C3 C4 1.375(4) y
C4 C5 1.362(4) y
C5 C6 1.402(4) y
C6 C7 1.496(4) y
C7 C8 1.509(4) y
C8 C9 1.463(4) y
C9 C14 1.389(4) y
C9 C10 1.410(4) y
C10 C11 1.370(4) y
C10 C21 1.513(4) y
C11 C12 1.402(4) y
C12 C13 1.388(4) y
C13 C14 1.366(4) y
C16 C17 1.516(4) y

loop_
_geom_contact_atom_site_label_1
_geom_contact_atom_site_label_2
_geom_contact_distance
_geom_contact_site_symmetry_2
_geom_contact_publ_flag
O3 O1w 2.613(5) 1_555 yes
C20 O5 2.990(5) 1_555 yes
O1w O3w 2.675(6) 1_555 yes
O2w O1 2.925(4) 1_555 yes
O3w Cl 3.323(5) 2_565 yes
O3w O2w 2.819(7) 1_555 yes
N Cl 3.090(3) 1_555 yes
O1w Cl 3.495(5) 1_555 yes
C19 O8 3.204(5) 2_666 yes
O2w Cl 3.209(5) 1_554 yes

loop_
_geom_torsion_atom_site_label_1
_geom_torsion_atom_site_label_2
_geom_torsion_atom_site_label_3
_geom_torsion_atom_site_label_4
_geom_torsion
_geom_torsion_publ_flag
C6 C1 C2 C3 0.1(4) n
C16 C1 C2 C3 -176.7(3) n
C1 C2 C3 O6 -175.9(3) n
C1 C2 C3 C4 -0.1(5) n
C15 O6 C3 C2 -171.9(3) n
C15 O6 C3 C4 11.9(3) n
C2 C3 C4 C5 0.5(5) n
O6 C3 C4 C5 176.9(3) n
C2 C3 C4 O5 -175.0(3) n
O6 C3 C4 O5 1.5(4) n
C15 O5 C4 C5 170.9(3) n
C15 O5 C4 C3 -14.0(3) n
C3 C4 C5 O7 -177.5(3) n
O5 C4 C5 O7 -2.9(5) n
C3 C4 C5 C6 -0.8(4) n
O5 C4 C5 C6 173.8(3) n
C20 O7 C5 C4 -44.0(4) n
C20 O7 C5 C6 139.3(3) n
C2 C1 C6 C5 -0.5(4) n
C16 C1 C6 C5 176.1(3) n
C2 C1 C6 C7 178.8(3) n
C16 C1 C6 C7 -4.6(4) n
C4 C5 C6 C1 0.8(4) n
O7 C5 C6 C1 177.7(2) n
C4 C5 C6 C7 -178.5(2) n
O7 C5 C6 C7 -1.7(4) n
C1 C6 C7 C8 100.1(3) n
C5 C6 C7 C8 -80.6(3) n
C6 C7 C8 O8 -13.8(4) n
C6 C7 C8 C9 166.4(3) n
O8 C8 C9 C14 -168.2(3) n
C7 C8 C9 C14 11.6(4) n
O8 C8 C9 C10 12.7(4) n
C7 C8 C9 C10 -167.5(3) n
C14 C9 C10 C11 -0.6(4) n
C8 C9 C10 C11 178.5(2) n
C14 C9 C10 C21 -175.2(3) n
C8 C9 C10 C21 3.9(4) n
C9 C10 C11 O1 -179.9(2) n
C21 C10 C11 O1 -5.0(4) n
C9 C10 C11 C12 -0.1(4) n
C21 C10 C11 C12 174.8(3) n
C22 O1 C11 C10 97.1(3) n
C22 O1 C11 C12 -82.7(3) n
C23 O2 C12 C13 -8.8(4) n
C23 O2 C12 C11 171.2(3) n
C10 C11 C12 O2 -179.1(2) n
O1 C11 C12 O2 0.7(4) n
C10 C11 C12 C13 0.8(4) n
O1 C11 C12 C13 -179.4(2) n
O2 C12 C13 C14 179.1(3) n
C11 C12 C13 C14 -0.8(4) n
C12 C13 C14 C9 0.1(4) n
C10 C9 C14 C13 0.6(4) n
C8 C9 C14 C13 -178.5(3) n
C3 O6 C15 O5 -20.8(3) n
C4 O5 C15 O6 21.4(3) n
C2 C1 C16 C17 88.4(3) n
C6 C1 C16 C17 -88.3(3) n
C18 N C17 C16 63.5(4) n
C19 N C17 C16 -170.4(3) n
C1 C16 C17 N 173.4(3) n
C11 C10 C21 O4 -85.5(4) n
C9 C10 C21 O4 89.2(4) n
C11 C10 C21 O3 91.0(3) n
C9 C10 C21 O3 -94.3(3) n

loop_
_cod_related_entry_id
_cod_related_entry_database
_cod_related_entry_code
1 ChemSpider 21138494
